data_9001124
loop_
_publ_author_name
'Allen, F. M.'
'Buseck, P. R.'

_publ_section_title
;
 XRD, FTIR, and TEM studies of optically anisotropic grossular garnets
 Sample: before heating
 Note: Data was obtained from the ICSD
;
_journal_name_full 'American Mineralogist'
_journal_page_first 568
_journal_page_last 584
_journal_volume 73
_journal_year 1988
_chemical_formula_sum 'Al7.02 Ca9.9 Fe3.08 O48 Si12'
_chemical_name_mineral Grossular
_space_group_IT_number 2
_symmetry_space_group_name_Hall '-P 1 (-1/2*x+1/2*y+1/2*z,1/2*x-1/2*y+1/2*z,1/2*x+1/2*y-1/2*z)'
_symmetry_space_group_name_H-M 'I -1'
_cell_angle_alpha 90
_cell_angle_beta 90
_cell_angle_gamma 90
_cell_length_a 11.845
_cell_length_b 11.858
_cell_length_c 11.846
_cell_formula_units_Z 2
_cell_volume 1663.866
_database_code_amcsd 0001147
_exptl_crystal_density_diffrn 3.719
_cod_original_cell_volume 1663.865
_cod_original_formula_sum 'Ca9.9 Fe3.08 Al7.02 Si12 O48'
_cod_database_code 9001124

loop_
_space_group_symop_operation_xyz
x,y,z
1/2+x,1/2+y,1/2+z
-x,-y,-z
1/2-x,1/2-y,1/2-z

loop_
_atom_site_label
_atom_site_fract_x
_atom_site_fract_y
_atom_site_fract_z
_atom_site_occupancy
_atom_site_U_iso_or_equiv
Ca1 0.12510 0.00010 0.24990 0.84000 0.00790
Fe1 0.12510 0.00010 0.24990 0.16000 0.00790
Ca2 0.62500 0.00000 0.25000 0.80000 0.00790
Fe2 0.62500 0.00000 0.25000 0.20000 0.00790
Ca3 0.00010 0.25000 0.12500 0.90000 0.00800
Fe3 0.00010 0.25000 0.12500 0.10000 0.00800
Ca4 0.50000 0.75000 0.12500 0.77000 0.00840
Fe4 0.50000 0.75000 0.12500 0.23000 0.00840
Ca5 0.25000 0.12500 0.00000 0.77000 0.00810
Fe5 0.25000 0.12500 0.00000 0.23000 0.00810
Ca6 0.25000 0.62500 0.00000 0.87000 0.00780
Fe6 0.25000 0.62500 0.00000 0.13000 0.00780
Al1 0.00000 0.00000 0.00000 0.86000 0.00750
Fe7 0.00000 0.00000 0.00000 0.14000 0.00750
Al2 0.50000 0.00000 0.00000 0.81000 0.00670
Fe8 0.50000 0.00000 0.00000 0.19000 0.00670
Al3 0.25000 0.25000 0.25000 1.00000 0.00640
Al4 0.75000 0.25000 0.25000 0.85000 0.00670
Fe9 0.75000 0.25000 0.25000 0.15000 0.00670
Al5 0.00000 0.50000 0.00000 0.93000 0.00700
Fe10 0.00000 0.50000 0.00000 0.07000 0.00700
Al6 0.50000 0.50000 0.00000 0.84000 0.00730
Fe11 0.50000 0.50000 0.00000 0.16000 0.00730
Al7 0.25000 0.75000 0.25000 0.85000 0.00700
Fe12 0.25000 0.75000 0.25000 0.15000 0.00700
Al8 0.75000 0.75000 0.25000 0.88000 0.00610
Fe13 0.75000 0.75000 0.25000 0.12000 0.00610
Si1 0.37500 0.00010 0.25020 1.00000 0.00630
Si2 0.87510 0.00010 0.24990 1.00000 0.00620
Si3 0.00010 0.75000 0.12490 1.00000 0.00660
Si4 0.49990 0.25000 0.12500 1.00000 0.00660
Si5 0.24990 0.37490 0.00020 1.00000 0.00640
Si6 0.75030 0.12500 0.00000 1.00000 0.00640
O1 0.53830 0.54570 0.15160 1.00000 0.00810
O2 0.03790 0.45450 0.15120 1.00000 0.00840
O3 0.90180 0.29570 0.28820 1.00000 0.00850
O4 0.40160 0.70420 0.28830 1.00000 0.00890
O5 0.65190 0.03820 0.04600 1.00000 0.00830
O6 0.15120 0.96200 0.04560 1.00000 0.00850
O7 0.70430 0.71180 0.09820 1.00000 0.00840
O8 0.20430 0.28800 0.09870 1.00000 0.00850
O9 0.04570 0.65160 0.03820 1.00000 0.00870
O10 0.54580 0.34850 0.03830 1.00000 0.00840
O11 0.21210 0.59840 0.20420 1.00000 0.00770
O12 0.71160 0.40160 0.20410 1.00000 0.00860
O13 0.53800 0.45430 0.34860 1.00000 0.00850
O14 0.03810 0.54570 0.34810 1.00000 0.00830
O15 0.09880 0.20420 0.28830 1.00000 0.00820
O16 0.59820 0.79580 0.28820 1.00000 0.00860
O17 0.84860 0.53860 0.04570 1.00000 0.00860
O18 0.34830 0.46180 0.04610 1.00000 0.00870
O19 0.29570 0.78880 0.09840 1.00000 0.00860
O20 0.79600 0.21160 0.09820 1.00000 0.00870
O21 0.45390 0.15200 0.03850 1.00000 0.00870
O22 0.95420 0.84860 0.03850 1.00000 0.00840
O23 0.71200 0.59810 0.29610 1.00000 0.00860
O24 0.21170 0.40150 0.29540 1.00000 0.00870

loop_
_cod_related_entry_id
_cod_related_entry_database
_cod_related_entry_code
1 AMCSD 0001147
